data_4063298
loop_
_publ_author_name
'Md. Munkir Hossain'
'Hsiu-Mei Lin'
'Jun Zhu'
'Zhenyang Lin'
'Shin-Guang Shyu'

_publ_section_title
;
 Activation of the S-S Bonds of Alkyl Disulfides RSSR (R \\db Me, Et,
 Pr, Bun) by Heterodinuclear Phosphido-Bridged CpW(CO)2(\m-PPh2)Mo(CO)5
;
_journal_issue 2
_journal_name_full Organometallics
_journal_page_first 440
_journal_page_last 446
_journal_paper_doi 10.1021/om050689m
_journal_volume 25
_journal_year 2006
_chemical_formula_sum 'C31 H43 Mo O2 P S4 W'
_chemical_formula_weight 886.65
_chemical_name_systematic
;
 ?
;
_space_group_IT_number 14
_symmetry_cell_setting monoclinic
_symmetry_space_group_name_Hall '-P 2ybc'
_symmetry_space_group_name_H-M 'P 1 21/c 1'
_atom_sites_solution_hydrogens geom
_atom_sites_solution_primary direct
_atom_sites_solution_secondary difmap
_audit_conform_dict_location ftp://ftp.iucr.org/pub/cif_core.dic
_audit_conform_dict_name cif_core.dic
_audit_conform_dict_version 2.2
_audit_creation_date 2004-10-18T15:59:44-00:00
_audit_creation_method 'WinGX routine CIF_UPDATE'
_cell_angle_alpha 90
_cell_angle_beta 108.3820(10)
_cell_angle_gamma 90
_cell_formula_units_Z 4
_cell_length_a 18.9631(4)
_cell_length_b 11.1271(2)
_cell_length_c 17.4508(4)
_cell_measurement_reflns_used 7603
_cell_measurement_temperature 298(2)
_cell_measurement_theta_max 26.82
_cell_measurement_theta_min 2.99
_cell_volume 3494.31(13)
_computing_cell_refinement 'Bruker X8APEX'
_computing_data_collection 'Bruker X8APEX'
_computing_data_reduction 'Bruker SAINT'
_computing_molecular_graphics 'Bruker SHELXTL'
_computing_publication_material 'Bruker SHELXTL'
_computing_structure_refinement 'SHELXL-97 (Sheldrick, 1997)'
_computing_structure_solution 'Bruker SHELXTL'
_diffrn_ambient_temperature 298(2)
_diffrn_measured_fraction_theta_full 0.977
_diffrn_measured_fraction_theta_max 0.977
_diffrn_measurement_device_type 'CCD area detector'
_diffrn_measurement_method 'phi and omega scans'
_diffrn_radiation_monochromator graphite
_diffrn_radiation_type MoK\a
_diffrn_radiation_wavelength 0.71073
_diffrn_reflns_av_unetI/netI 0.0117
_diffrn_reflns_limit_h_max 20
_diffrn_reflns_limit_h_min -22
_diffrn_reflns_limit_k_max 13
_diffrn_reflns_limit_k_min 0
_diffrn_reflns_limit_l_max 20
_diffrn_reflns_limit_l_min 0
_diffrn_reflns_number 6042
_diffrn_reflns_theta_full 25
_diffrn_reflns_theta_max 25.03
_diffrn_reflns_theta_min 1.13
_exptl_absorpt_coefficient_mu 3.959
_exptl_absorpt_correction_type none
_exptl_crystal_colour black
_exptl_crystal_density_diffrn 1.685
_exptl_crystal_density_meas 0
_exptl_crystal_density_method 'not measured'
_exptl_crystal_description prism
_exptl_crystal_F_000 1760
_exptl_crystal_size_max 0.24
_exptl_crystal_size_mid 0.2
_exptl_crystal_size_min 0.14
_refine_diff_density_max 3.366
_refine_diff_density_min -2.385
_refine_diff_density_rms 0.613
_refine_ls_extinction_coef 0.0109(5)
_refine_ls_extinction_expression Fc^*^=kFc[1+0.001xFc^2^\l^3^/sin(2\q)]^-1/4^
_refine_ls_extinction_method SHELXL
_refine_ls_goodness_of_fit_ref 1.304
_refine_ls_hydrogen_treatment mixed
_refine_ls_matrix_type full
_refine_ls_number_parameters 353
_refine_ls_number_reflns 6042
_refine_ls_number_restraints 12
_refine_ls_restrained_S_all 1.306
_refine_ls_R_factor_all 0.0626
_refine_ls_R_factor_gt 0.0451
_refine_ls_shift/su_max 0.001
_refine_ls_shift/su_mean 0
_refine_ls_structure_factor_coef Fsqd
_refine_ls_weighting_details 'calc w=1/[\s^2^(Fo^2^)+(0.0990P)^2^+1.1358P] where P=(Fo^2^+2Fc^2^)/3'
_refine_ls_weighting_scheme calc
_refine_ls_wR_factor_gt 0.1148
_refine_ls_wR_factor_ref 0.1543
_reflns_number_gt 5312
_reflns_number_total 6042
_reflns_threshold_expression >2sigma(I)
_cod_depositor_comments
;
The following automatic conversions were performed:
'_symmetry_cell_setting' value 'Monoclinic' changed to 'monoclinic'
according to '/home/saulius/struct/CIF-dictionaries/cif_core.dic'
dictionary named 'cif_core.dic' version 2.4.1 from 2010-06-29.

Automatic conversion script
Id: cif_fix_enum 1527 2010-12-29 10:47:43Z saulius 
;
_cod_original_sg_symbol_H-M P2(1)/c
_cod_database_code 4063298

loop_
_symmetry_equiv_pos_as_xyz
'x, y, z'
'-x, y+1/2, -z+1/2'
'-x, -y, -z'
'x, -y-1/2, z-1/2'

loop_
_atom_site_label
_atom_site_type_symbol
_atom_site_fract_x
_atom_site_fract_y
_atom_site_fract_z
_atom_site_U_iso_or_equiv
_atom_site_adp_type
_atom_site_occupancy
_atom_site_symmetry_multiplicity
_atom_site_calc_flag
_atom_site_refinement_flags
_atom_site_disorder_assembly
_atom_site_disorder_group
W1 W 0.174934(12) 0.88228(2) 0.001255(14) 0.04512(17) Uani 1 1 d . . .
Mo1 Mo 0.23060(3) 0.88424(4) 0.17329(3) 0.0434(2) Uani 1 1 d . . .
S1 S 0.19273(9) 1.06874(15) 0.08056(10) 0.0537(4) Uani 1 1 d . E .
S2 S 0.09581(9) 0.85157(15) 0.08730(10) 0.0511(4) Uani 1 1 d . . .
S3 S 0.17836(12) 0.98046(19) 0.26380(12) 0.0756(5) Uani 1 1 d . G .
S4 S 0.24434(10) 0.68360(15) 0.20475(10) 0.0595(4) Uani 1 1 d . I .
P1 P 0.30406(9) 0.89250(13) 0.07725(10) 0.0437(4) Uani 1 1 d . . .
O1 O 0.1862(4) 0.6006(5) 0.0076(3) 0.0772(17) Uani 1 1 d . . .
O2 O 0.3897(3) 0.9360(6) 0.2888(3) 0.0880(16) Uani 1 1 d . . .
C1 C 0.1842(3) 0.7037(6) 0.0100(4) 0.0520(15) Uani 1 1 d . . .
C2 C 0.3306(4) 0.9182(7) 0.2445(4) 0.0591(16) Uani 1 1 d . . .
C11 C 0.1953(4) 0.9487(9) -0.1163(4) 0.079(2) Uani 1 1 d . . .
H11 H 0.2429 0.977 -0.1206 0.095 Uiso 1 1 calc R . .
C12 C 0.1694(6) 0.8313(9) -0.1283(4) 0.084(3) Uani 1 1 d . . .
H12 H 0.1948 0.7633 -0.1437 0.101 Uiso 1 1 calc R . .
C13 C 0.0972(5) 0.8302(10) -0.1235(4) 0.088(3) Uani 1 1 d . . .
H13 H 0.0631 0.7615 -0.1356 0.106 Uiso 1 1 calc R . .
C14 C 0.0790(5) 0.9486(10) -0.1084(5) 0.086(3) Uani 1 1 d . . .
H14 H 0.0303 0.9765 -0.1073 0.104 Uiso 1 1 calc R . .
C15 C 0.1392(5) 1.0212(8) -0.1063(4) 0.080(2) Uani 1 1 d . . .
H15 H 0.141 1.1089 -0.101 0.096 Uiso 1 1 calc R . .
C21 C 0.3702(3) 0.7736(5) 0.0775(4) 0.0504(14) Uani 1 1 d . . .
C22 C 0.3553(4) 0.6865(7) 0.0184(5) 0.0682(19) Uani 1 1 d . . .
H22 H 0.31 0.6868 -0.0227 0.082 Uiso 1 1 calc R . .
C23 C 0.4084(5) 0.5965(8) 0.0195(7) 0.085(3) Uani 1 1 d . . .
H23 H 0.3988 0.5405 -0.022 0.102 Uiso 1 1 calc R . .
C24 C 0.4730(5) 0.5921(8) 0.0812(6) 0.081(2) Uani 1 1 d . . .
H24 H 0.5071 0.5312 0.0829 0.097 Uiso 1 1 calc R . .
C25 C 0.4884(4) 0.6757(8) 0.1405(5) 0.080(2) Uani 1 1 d . . .
H25 H 0.5328 0.6713 0.1828 0.096 Uiso 1 1 calc R . .
C26 C 0.4382(4) 0.7692(7) 0.1389(4) 0.0692(19) Uani 1 1 d . . .
H26 H 0.4502 0.828 0.1788 0.083 Uiso 1 1 calc R . .
C31 C 0.3616(3) 1.0245(6) 0.0756(4) 0.0530(14) Uani 1 1 d . . .
C32 C 0.3968(4) 1.0276(6) 0.0152(4) 0.0648(17) Uani 1 1 d . . .
H32 H 0.3883 0.9666 -0.0231 0.078 Uiso 1 1 calc R . .
C33 C 0.4441(6) 1.1223(7) 0.0134(7) 0.086(3) Uani 1 1 d . . .
H33 H 0.4681 1.1231 -0.0256 0.104 Uiso 1 1 calc R . .
C34 C 0.4559(5) 1.2140(8) 0.0678(7) 0.093(3) Uani 1 1 d . . .
H34 H 0.4872 1.2773 0.0655 0.112 Uiso 1 1 calc R . .
C35 C 0.4211(5) 1.2123(8) 0.1265(6) 0.094(3) Uani 1 1 d . . .
H35 H 0.429 1.2746 0.1638 0.112 Uiso 1 1 calc R . .
C36 C 0.3744(3) 1.1181(4) 0.1300(4) 0.068(2) Uani 1 1 d . . .
H36 H 0.3512 1.1181 0.1697 0.082 Uiso 1 1 calc R . .
C41 C 0.1038(3) 1.1363(4) 0.0815(4) 0.072(2) Uani 1 1 d RD . .
H41A H 0.0731 1.1536 0.0267 0.086 Uiso 0.6 1 calc PR A 1
H41B H 0.0773 1.0801 0.105 0.086 Uiso 0.6 1 calc PR B 1
H41C H 0.0645 1.1115 0.0335 0.086 Uiso 0.4 1 d PR C 2
H41D H 0.0916 1.1073 0.1282 0.086 Uiso 0.4 1 d PR D 2
C42 C 0.1193(8) 1.2515(9) 0.1307(8) 0.078(4) Uiso 0.6 1 d PD E 1
H42A H 0.1547 1.2362 0.1836 0.093 Uiso 0.6 1 calc PR E 1
H42B H 0.0737 1.2813 0.1379 0.093 Uiso 0.6 1 calc PR E 1
C43 C 0.1506(11) 1.3443(14) 0.0860(11) 0.101(5) Uiso 0.6 1 d PD E 1
H43A H 0.1605 1.4176 0.1165 0.152 Uiso 0.6 1 calc PR E 1
H43B H 0.1151 1.3593 0.0339 0.152 Uiso 0.6 1 calc PR E 1
H43C H 0.1958 1.3144 0.0795 0.152 Uiso 0.6 1 calc PR E 1
C42' C 0.1085(13) 1.2730(9) 0.0843(15) 0.089(6) Uiso 0.4 1 d PD E 2
H42C H 0.0604 1.3061 0.0813 0.106 Uiso 0.4 1 calc PR E 2
H42D H 0.1213 1.302 0.0379 0.106 Uiso 0.4 1 calc PR E 2
C43' C 0.1668(17) 1.316(3) 0.1619(16) 0.143(11) Uiso 0.4 1 d PD E 2
H43D H 0.1686 1.4024 0.1622 0.214 Uiso 0.4 1 calc PR E 2
H43E H 0.2146 1.2847 0.1643 0.214 Uiso 0.4 1 calc PR E 2
H43F H 0.1538 1.2886 0.2078 0.214 Uiso 0.4 1 calc PR E 2
C51 C 0.0638(4) 0.6971(6) 0.0897(4) 0.0607(16) Uani 1 1 d . . .
H44A H 0.0326 0.6737 0.0363 0.073 Uiso 1 1 calc R . .
H44B H 0.1062 0.6433 0.1058 0.073 Uiso 1 1 calc R . .
C52 C 0.0205(5) 0.6870(8) 0.1485(5) 0.077(2) Uani 1 1 d . . .
H52A H 0.051 0.7151 0.2011 0.092 Uiso 1 1 calc R . .
H52B H -0.0231 0.7381 0.1306 0.092 Uiso 1 1 calc R . .
C53 C -0.0031(7) 0.5608(11) 0.1554(7) 0.120(4) Uani 1 1 d . . .
H53A H -0.031 0.5577 0.1926 0.179 Uiso 1 1 calc R . .
H53B H 0.04 0.5105 0.1746 0.179 Uiso 1 1 calc R . .
H53C H -0.0335 0.533 0.1034 0.179 Uiso 1 1 calc R . .
C61 C 0.2486(7) 1.0378(10) 0.3518(6) 0.128(4) Uani 1 1 d D . .
H61A H 0.2605 0.978 0.3944 0.153 Uiso 0.7 1 calc PR F 1
H61B H 0.2935 1.0561 0.3388 0.153 Uiso 0.7 1 calc PR F 1
H61C H 0.2237 1.0588 0.3907 0.153 Uiso 0.3 1 d PR F 2
H61D H 0.2815 0.9713 0.3748 0.153 Uiso 0.3 1 d PR F 2
C62 C 0.2188(10) 1.1515(15) 0.3799(10) 0.120(5) Uiso 0.7 1 d PD G 1
H62A H 0.2107 1.214 0.3393 0.145 Uiso 0.7 1 calc PR G 1
H62B H 0.172 1.135 0.3894 0.145 Uiso 0.7 1 calc PR G 1
C63 C 0.2773(10) 1.191(2) 0.4578(11) 0.148(7) Uiso 0.7 1 d PD G 1
H63A H 0.2607 1.2621 0.4779 0.223 Uiso 0.7 1 calc PR G 1
H63B H 0.3231 1.207 0.4475 0.223 Uiso 0.7 1 calc PR G 1
H63C H 0.2848 1.1279 0.4973 0.223 Uiso 0.7 1 calc PR G 1
C62' C 0.298(2) 1.146(3) 0.347(3) 0.120(12) Uiso 0.3 1 d PD G 2
H62C H 0.35 1.1301 0.377 0.144 Uiso 0.3 1 calc PR G 2
H62D H 0.2942 1.1644 0.2914 0.144 Uiso 0.3 1 calc PR G 2
C63' C 0.267(3) 1.247(4) 0.385(3) 0.151(17) Uiso 0.3 1 d PD G 2
H63D H 0.2961 1.3185 0.3874 0.226 Uiso 0.3 1 calc PR G 2
H63E H 0.2693 1.2243 0.4392 0.226 Uiso 0.3 1 calc PR G 2
H63F H 0.2165 1.262 0.3538 0.226 Uiso 0.3 1 calc PR G 2
C71 C 0.3374(6) 0.6351(7) 0.2614(6) 0.083(3) Uani 1 1 d D . .
H71A H 0.3732 0.6937 0.2554 0.1 Uiso 0.5 1 calc PR H 1
H71B H 0.3421 0.6296 0.3182 0.1 Uiso 0.5 1 calc PR H 1
H71C H 0.3723 0.6644 0.2353 0.1 Uiso 0.5 1 d PR H 2
H71D H 0.3513 0.6686 0.3154 0.1 Uiso 0.5 1 d PR H 2
C72 C 0.3541(12) 0.5110(12) 0.2307(13) 0.099(6) Uiso 0.5 1 d PD I 1
H72A H 0.3343 0.509 0.1722 0.119 Uiso 0.5 1 calc PR I 1
H72B H 0.4075 0.4997 0.2458 0.119 Uiso 0.5 1 calc PR I 1
C73 C 0.320(2) 0.408(3) 0.266(2) 0.179(14) Uiso 0.5 1 d PD I 1
H73A H 0.3289 0.3332 0.2438 0.269 Uiso 0.5 1 calc PR I 1
H73B H 0.2672 0.4208 0.2525 0.269 Uiso 0.5 1 calc PR I 1
H73C H 0.3417 0.4069 0.3236 0.269 Uiso 0.5 1 calc PR I 1
C72' C 0.3412(11) 0.4993(11) 0.2663(14) 0.102(6) Uiso 0.5 1 d PD I 2
H72C H 0.3164 0.4641 0.2138 0.122 Uiso 0.5 1 calc PR I 2
H72D H 0.3174 0.47 0.3043 0.122 Uiso 0.5 1 calc PR I 2
C73' C 0.4232(11) 0.467(3) 0.2943(17) 0.150(10) Uiso 0.5 1 d PD I 2
H73D H 0.4285 0.3809 0.2973 0.226 Uiso 0.5 1 calc PR I 2
H73E H 0.4467 0.5008 0.3467 0.226 Uiso 0.5 1 calc PR I 2
H73F H 0.4462 0.4979 0.2568 0.226 Uiso 0.5 1 calc PR I 2

loop_
_atom_site_aniso_label
_atom_site_aniso_U_11
_atom_site_aniso_U_22
_atom_site_aniso_U_33
_atom_site_aniso_U_23
_atom_site_aniso_U_13
_atom_site_aniso_U_12
W1 0.0403(2) 0.0526(2) 0.0461(2) 0.00184(9) 0.01876(14) 0.00234(9)
Mo1 0.0464(4) 0.0449(3) 0.0442(3) -0.00279(18) 0.0219(3) -0.00236(19)
S1 0.0504(8) 0.0457(9) 0.0713(10) 0.0025(7) 0.0282(7) 0.0031(7)
S2 0.0429(8) 0.0567(8) 0.0608(9) -0.0016(7) 0.0263(7) -0.0019(7)
S3 0.0942(13) 0.0741(12) 0.0758(12) -0.0157(9) 0.0518(10) 0.0019(10)
S4 0.0694(10) 0.0506(9) 0.0637(10) 0.0066(7) 0.0284(8) -0.0020(8)
P1 0.0397(9) 0.0472(8) 0.0487(9) -0.0007(6) 0.0204(7) 0.0013(6)
O1 0.098(5) 0.062(4) 0.083(4) -0.013(2) 0.045(4) -0.009(3)
O2 0.074(4) 0.103(4) 0.074(3) -0.011(3) 0.006(3) -0.020(3)
C1 0.056(4) 0.048(4) 0.059(4) -0.010(3) 0.028(3) -0.006(3)
C2 0.062(4) 0.068(4) 0.047(4) -0.007(3) 0.018(3) -0.011(3)
C11 0.069(5) 0.119(7) 0.059(4) 0.027(4) 0.034(4) 0.008(5)
C12 0.114(7) 0.101(7) 0.045(4) 0.008(4) 0.037(4) 0.022(6)
C13 0.089(6) 0.114(7) 0.046(4) 0.005(4) -0.001(4) -0.026(6)
C14 0.061(5) 0.122(8) 0.074(5) 0.036(5) 0.017(4) 0.019(5)
C15 0.088(6) 0.090(6) 0.059(4) 0.025(4) 0.019(4) 0.009(5)
C21 0.045(3) 0.052(3) 0.063(4) 0.005(3) 0.030(3) 0.004(3)
C22 0.048(4) 0.076(5) 0.082(5) -0.018(4) 0.023(3) 0.009(3)
C23 0.068(5) 0.073(5) 0.122(8) -0.023(5) 0.041(5) 0.012(4)
C24 0.074(6) 0.081(5) 0.097(6) 0.010(5) 0.041(5) 0.034(4)
C25 0.061(4) 0.104(6) 0.073(5) 0.011(5) 0.018(4) 0.033(4)
C26 0.053(4) 0.089(5) 0.062(4) -0.002(4) 0.013(3) 0.018(4)
C31 0.042(3) 0.054(3) 0.065(4) 0.005(3) 0.020(3) -0.004(3)
C32 0.064(4) 0.062(4) 0.082(5) 0.005(3) 0.042(4) 0.003(3)
C33 0.084(6) 0.086(6) 0.115(8) 0.018(5) 0.069(6) -0.004(4)
C34 0.084(6) 0.077(6) 0.134(8) 0.011(6) 0.056(6) -0.022(5)
C35 0.105(7) 0.073(5) 0.110(7) -0.006(5) 0.043(6) -0.031(5)
C36 0.077(5) 0.057(4) 0.076(5) -0.002(3) 0.033(4) -0.016(3)
C41 0.063(5) 0.054(4) 0.106(6) 0.004(4) 0.040(5) 0.010(3)
C51 0.055(4) 0.066(4) 0.070(4) -0.003(3) 0.032(3) -0.016(3)
C52 0.073(5) 0.084(5) 0.087(5) 0.004(4) 0.046(4) -0.016(4)
C53 0.122(9) 0.133(9) 0.124(9) 0.041(8) 0.068(7) -0.018(8)
C61 0.171(11) 0.118(9) 0.102(7) -0.051(7) 0.054(8) -0.018(8)
C71 0.075(6) 0.079(5) 0.094(7) 0.023(4) 0.025(5) 0.015(4)

loop_
_atom_type_symbol
_atom_type_description
_atom_type_scat_dispersion_real
_atom_type_scat_dispersion_imag
_atom_type_scat_source
C C 0.0033 0.0016 'International Tables Vol C Tables 4.2.6.8 and 6.1.1.4'
H H 0 0 'International Tables Vol C Tables 4.2.6.8 and 6.1.1.4'
O O 0.0106 0.006 'International Tables Vol C Tables 4.2.6.8 and 6.1.1.4'
P P 0.1023 0.0942 'International Tables Vol C Tables 4.2.6.8 and 6.1.1.4'
S S 0.1246 0.1234 'International Tables Vol C Tables 4.2.6.8 and 6.1.1.4'
Mo Mo -1.6832 0.6857 'International Tables Vol C Tables 4.2.6.8 and 6.1.1.4'
W W -0.849 6.8722 'International Tables Vol C Tables 4.2.6.8 and 6.1.1.4'

loop_
_geom_angle_atom_site_label_1
_geom_angle_atom_site_label_2
_geom_angle_atom_site_label_3
_geom_angle
C1 W1 C13 80.5(3)
C1 W1 C12 78.8(3)
C13 W1 C12 35.5(3)
C1 W1 C14 114.2(3)
C13 W1 C14 35.7(4)
C12 W1 C14 58.9(3)
C1 W1 C11 110.4(3)
C13 W1 C11 58.4(3)
C12 W1 C11 34.9(3)
C14 W1 C11 58.2(3)
C1 W1 C15 135.2(3)
C13 W1 C15 58.1(3)
C12 W1 C15 57.8(3)
C14 W1 C15 34.6(3)
C11 W1 C15 34.5(3)
C1 W1 P1 87.42(18)
C13 W1 P1 141.3(3)
C12 W1 P1 106.2(3)
C14 W1 P1 147.8(2)
C11 W1 P1 92.8(2)
C15 W1 P1 113.4(2)
C1 W1 S1 143.51(18)
C13 W1 S1 133.1(3)
C12 W1 S1 135.8(3)
C14 W1 S1 97.4(3)
C11 W1 S1 101.4(3)
C15 W1 S1 81.3(2)
P1 W1 S1 73.31(5)
C1 W1 S2 82.56(16)
C13 W1 S2 102.2(3)
C12 W1 S2 135.9(3)
C14 W1 S2 94.4(2)
C11 W1 S2 152.4(2)
C15 W1 S2 120.0(2)
P1 W1 S2 112.54(5)
S1 W1 S2 77.01(5)
C1 W1 Mo1 86.12(17)
C13 W1 Mo1 156.7(2)
C12 W1 Mo1 157.5(2)
C14 W1 Mo1 143.5(2)
C11 W1 Mo1 144.8(2)
C15 W1 Mo1 138.6(2)
P1 W1 Mo1 56.04(4)
S1 W1 Mo1 57.39(4)
S2 W1 Mo1 56.81(4)
C2 Mo1 S4 91.2(2)
C2 Mo1 S3 90.8(2)
S4 Mo1 S3 108.67(7)
C2 Mo1 P1 77.5(2)
S4 Mo1 P1 98.69(6)
S3 Mo1 P1 150.52(7)
C2 Mo1 S2 175.3(2)
S4 Mo1 S2 91.10(6)
S3 Mo1 S2 84.52(7)
P1 Mo1 S2 106.16(5)
C2 Mo1 S1 105.6(2)
S4 Mo1 S1 156.25(6)
S3 Mo1 S1 88.07(7)
P1 Mo1 S1 69.66(5)
S2 Mo1 S1 73.40(5)
C2 Mo1 W1 129.5(2)
S4 Mo1 W1 102.76(5)
S3 Mo1 W1 127.73(6)
P1 Mo1 W1 52.63(4)
S2 Mo1 W1 53.81(4)
S1 Mo1 W1 53.59(4)
C41 S1 W1 112.59(18)
C41 S1 Mo1 113.13(19)
W1 S1 Mo1 69.02(4)
C51 S2 W1 114.6(2)
C51 S2 Mo1 113.5(2)
W1 S2 Mo1 69.39(4)
C61 S3 Mo1 112.1(4)
C71 S4 Mo1 116.0(3)
C21 P1 C31 99.7(3)
C21 P1 W1 123.4(2)
C31 P1 W1 122.6(2)
C21 P1 Mo1 120.1(2)
C31 P1 Mo1 120.0(2)
W1 P1 Mo1 71.33(5)
O1 C1 W1 173.7(6)
O2 C2 Mo1 177.7(7)
C12 C11 C15 108.4(8)
C12 C11 W1 71.6(4)
C15 C11 W1 74.1(4)
C11 C12 C13 107.9(9)
C11 C12 W1 73.5(4)
C13 C12 W1 71.7(4)
C12 C13 C14 107.8(9)
C12 C13 W1 72.9(5)
C14 C13 W1 72.9(4)
C15 C14 C13 107.5(8)
C15 C14 W1 74.8(4)
C13 C14 W1 71.3(4)
C14 C15 C11 108.3(9)
C14 C15 W1 70.6(4)
C11 C15 W1 71.4(4)
C22 C21 C26 118.1(6)
C22 C21 P1 122.1(5)
C26 C21 P1 119.8(5)
C21 C22 C23 120.7(7)
C24 C23 C22 119.9(8)
C25 C24 C23 120.4(7)
C24 C25 C26 120.9(8)
C21 C26 C25 119.9(7)
C36 C31 C32 118.2(6)
C36 C31 P1 124.8(5)
C32 C31 P1 117.0(5)
C33 C32 C31 119.6(7)
C34 C33 C32 121.1(8)
C33 C34 C35 119.6(8)
C34 C35 C36 120.3(8)
C31 C36 C35 121.2(7)
C42 C41 C42' 30.7(8)
C42 C41 S1 109.5(7)
C42' C41 S1 111.2(10)
C41 C42 C43 108.7(11)
C41 C42' C43' 111.1(19)
C52 C51 S2 110.0(5)
C53 C52 C51 111.6(8)
C62 C61 C62' 70.6(17)
C62 C61 S3 108.5(9)
C62' C61 S3 121.9(19)
C63 C62 C61 106.6(13)
C63' C62' C61 103(3)
C72' C71 C72 28.2(10)
C72' C71 S4 110.4(9)
C72 C71 S4 110.3(10)
C73 C72 C71 111.4(19)
C71 C72' C73' 106.4(16)

loop_
_geom_bond_atom_site_label_1
_geom_bond_atom_site_label_2
_geom_bond_distance
W1 C1 1.996(7)
W1 C13 2.285(7)
W1 C12 2.300(7)
W1 C14 2.306(7)
W1 C11 2.325(7)
W1 C15 2.360(7)
W1 P1 2.3916(17)
W1 S1 2.4575(17)
W1 S2 2.4583(16)
W1 Mo1 2.8511(6)
Mo1 C2 1.949(7)
Mo1 S4 2.2943(17)
Mo1 S3 2.3684(17)
Mo1 P1 2.4961(17)
Mo1 S2 2.5491(17)
Mo1 S1 2.5721(17)
S1 C41 1.850(6)
S2 C51 1.828(7)
S3 C61 1.802(11)
S4 C71 1.812(10)
P1 C21 1.821(6)
P1 C31 1.836(6)
O1 C1 1.149(8)
O2 C2 1.160(9)
C11 C12 1.388(14)
C11 C15 1.390(12)
C12 C13 1.397(13)
C13 C14 1.408(15)
C14 C15 1.389(12)
C21 C22 1.379(9)
C21 C26 1.394(9)
C22 C23 1.414(10)
C23 C24 1.354(14)
C24 C25 1.352(13)
C25 C26 1.405(10)
C31 C36 1.377(8)
C31 C32 1.414(9)
C32 C33 1.392(11)
C33 C34 1.364(13)
C34 C35 1.383(12)
C35 C36 1.386(9)
C41 C42 1.519(8)
C41 C42' 1.524(10)
C42 C43 1.522(9)
C42' C43' 1.530(10)
C51 C52 1.506(9)
C52 C53 1.490(14)
C61 C62 1.528(9)
C61 C62' 1.546(10)
C62 C63 1.523(10)
C62' C63' 1.522(10)
C71 C72' 1.514(9)
C71 C72 1.549(9)
C72 C73 1.537(10)
C72' C73' 1.519(10)
